data_4120568
loop_
_publ_author_name
'Mondal, Kartik Chandra'
'Samuel, Prinson P.'
'Roesky, Herbert W.'
'Carl, Elena'
'Herbst-Irmer, Regine'
'Stalke, Dietmar'
'Schwederski, Brigitte'
'Kaim, Wolfgang'
'Ungur, Liviu'
'Chibotaru, Liviu F.'
'Hermann, Markus'
'Frenking, Gernot'

_publ_section_title
;
 Stabilization of a cobalt-cobalt bond by two cyclic alkyl amino carbenes.
;
_journal_issue 5
_journal_name_full 'Journal of the American Chemical Society'
_journal_page_first 1770
_journal_page_last 1773
_journal_paper_doi 10.1021/ja4123285
_journal_volume 136
_journal_year 2014
_chemical_formula_moiety '(C40 H62 Co2 N2)(c7 H8)'
_chemical_formula_sum 'C47 H70 Co2 N2'
_chemical_formula_weight 780.91
_chemical_name_systematic
;
 ?
;
_space_group_crystal_system orthorhombic
_space_group_IT_number 33
_space_group_name_Hall 'P 2c -2n'
_space_group_name_H-M_alt 'P n a 21'
_symmetry_space_group_name_Hall 'P 2c -2n'
_symmetry_space_group_name_H-M 'P n a 21'
_atom_sites_solution_hydrogens geom
_audit_creation_method SHELXL-2012
_cell_angle_alpha 90
_cell_angle_beta 90
_cell_angle_gamma 90
_cell_formula_units_Z 4
_cell_length_a 22.773(2)
_cell_length_b 10.794(2)
_cell_length_c 16.689(2)
_cell_measurement_reflns_used 9957
_cell_measurement_temperature 100(2)
_cell_measurement_theta_max 27.391
_cell_measurement_theta_min 2.266
_cell_volume 4102.4(10)
_computing_cell_refinement 'SAINT V7.68A'
_computing_data_collection 'APEX2 v2011.2'
_computing_data_reduction 'SAINT V7.68A'
_computing_molecular_graphics 'shelXle v0.477'
_computing_structure_refinement 'SHELXL-2012 (Sheldrick, 2012)'
_computing_structure_solution 'SHELXS-97 (Sheldrick, 2008)'
_diffrn_ambient_temperature 100(2)
_diffrn_measured_fraction_theta_full 0.999
_diffrn_measured_fraction_theta_max 1.000
_diffrn_measurement_device_type 'Smart APEX II Ultra'
_diffrn_measurement_method 'omega scans'
_diffrn_radiation_type MoK\a
_diffrn_radiation_wavelength 0.71073
_diffrn_reflns_av_R_equivalents 0.0614
_diffrn_reflns_av_unetI/netI 0.0293
_diffrn_reflns_Laue_measured_fraction_full 0.999
_diffrn_reflns_Laue_measured_fraction_max 1.000
_diffrn_reflns_limit_h_max 29
_diffrn_reflns_limit_h_min -29
_diffrn_reflns_limit_k_max 14
_diffrn_reflns_limit_k_min -14
_diffrn_reflns_limit_l_max 21
_diffrn_reflns_limit_l_min -21
_diffrn_reflns_number 117899
_diffrn_reflns_point_group_measured_fraction_full 1.000
_diffrn_reflns_point_group_measured_fraction_max 0.999
_diffrn_reflns_theta_full 25.242
_diffrn_reflns_theta_max 27.497
_diffrn_reflns_theta_min 1.788
_diffrn_source 'rotating anode'
_exptl_absorpt_coefficient_mu 0.843
_exptl_absorpt_correction_T_max 0.4305
_exptl_absorpt_correction_T_min 0.3839
_exptl_absorpt_correction_type multi-scan
_exptl_absorpt_process_details SADABS-2012/1
_exptl_crystal_colour black
_exptl_crystal_density_diffrn 1.264
_exptl_crystal_description block
_exptl_crystal_F_000 1680
_exptl_crystal_size_max 0.05
_exptl_crystal_size_mid 0.01
_exptl_crystal_size_min 0.01
_refine_diff_density_max 0.211
_refine_diff_density_min -0.270
_refine_diff_density_rms 0.040
_refine_ls_abs_structure_details
;
 Flack x determined using 4024 quotients [(I+)-(I-)]/[(I+)+(I-)]
 (Parsons and Flack (2004), Acta Cryst. A60, s61).
;
_refine_ls_abs_structure_Flack 0.001(4)
_refine_ls_extinction_method none
_refine_ls_goodness_of_fit_ref 1.080
_refine_ls_hydrogen_treatment constr
_refine_ls_matrix_type full
_refine_ls_number_parameters 542
_refine_ls_number_reflns 9411
_refine_ls_number_restraints 352
_refine_ls_restrained_S_all 1.064
_refine_ls_R_factor_all 0.0273
_refine_ls_R_factor_gt 0.0249
_refine_ls_shift/su_max 0.001
_refine_ls_shift/su_mean 0.000
_refine_ls_structure_factor_coef Fsqd
_refine_ls_weighting_details
;
 w=1/[\s^2^(Fo^2^)+(0.0250P)^2^+0.4409P]
 where P=(Fo^2^+2Fc^2^)/3
;
_refine_ls_weighting_scheme calc
_refine_ls_wR_factor_gt 0.0551
_refine_ls_wR_factor_ref 0.0560
_reflns_Friedel_coverage 0.931
_reflns_Friedel_fraction_full 1.000
_reflns_Friedel_fraction_max 0.997
_reflns_number_gt 8853
_reflns_number_total 9411
_reflns_threshold_expression 'I > 2\s(I)'
_cod_data_source_file ja4123285_si_005.cif
_cod_data_source_block pna21_a
_cod_database_code 4120568
_shelx_space_group_comment
;
The symmetry employed for this shelxl refinement is uniquely defined
by the following loop, which should always be used as a source of
symmetry information in preference to the above space-group names.
They are only intended as comments.
;
_shelxl_version_number 2012-9

loop_
_space_group_symop_operation_xyz
'x, y, z'
'-x, -y, z+1/2'
'x+1/2, -y+1/2, z'
'-x+1/2, y+1/2, z+1/2'

loop_
_atom_site_label
_atom_site_type_symbol
_atom_site_fract_x
_atom_site_fract_y
_atom_site_fract_z
_atom_site_U_iso_or_equiv
_atom_site_adp_type
_atom_site_occupancy
_atom_site_site_symmetry_order
_atom_site_calc_flag
_atom_site_refinement_flags_posn
_atom_site_refinement_flags_adp
_atom_site_refinement_flags_occupancy
_atom_site_disorder_assembly
_atom_site_disorder_group
Co1 Co 0.33604(2) 0.81732(3) 0.46928(2) 0.01382(7) Uani 1 1 d . . . . .
Co2 Co 0.34448(2) 1.05667(3) 0.50409(2) 0.01355(7) Uani 1 1 d . . . . .
N1 N 0.41305(8) 0.86284(17) 0.60254(11) 0.0146(4) Uani 1 1 d . . . . .
N2 N 0.23579(8) 0.99796(18) 0.42652(12) 0.0154(4) Uani 1 1 d . . . . .
C1 C 0.39274(10) 0.7821(2) 0.54568(14) 0.0152(5) Uani 1 1 d . . . . .
C2 C 0.42388(11) 0.6574(2) 0.56451(16) 0.0198(5) Uani 1 1 d . . . . .
C3 C 0.47179(11) 0.6917(2) 0.62619(16) 0.0200(5) Uani 1 1 d . . . . .
H3A H 0.4763 0.6246 0.6662 0.024 Uiso 1 1 calc R U . . .
H3B H 0.5099 0.7044 0.5990 0.024 Uiso 1 1 calc R U . . .
C4 C 0.45197(10) 0.8109(2) 0.66700(15) 0.0167(5) Uani 1 1 d . . . . .
C5 C 0.45385(12) 0.6042(3) 0.48999(16) 0.0315(7) Uani 1 1 d . . . . .
H5A H 0.4792 0.6675 0.4660 0.047 Uiso 1 1 calc R U . . .
H5B H 0.4240 0.5788 0.4511 0.047 Uiso 1 1 calc R U . . .
H5C H 0.4776 0.5323 0.5052 0.047 Uiso 1 1 calc R U . . .
C6 C 0.38065(13) 0.5609(2) 0.59891(18) 0.0274(6) Uani 1 1 d . . . . .
H6A H 0.3540 0.5329 0.5564 0.041 Uiso 1 1 calc R U . . .
H6B H 0.3578 0.5986 0.6423 0.041 Uiso 1 1 calc R U . . .
H6C H 0.4027 0.4900 0.6198 0.041 Uiso 1 1 calc R U . . .
C7 C 0.41773(11) 0.7821(2) 0.74394(15) 0.0216(5) Uani 1 1 d . . . . .
H7A H 0.3819 0.7364 0.7305 0.032 Uiso 1 1 calc R U . . .
H7B H 0.4073 0.8598 0.7708 0.032 Uiso 1 1 calc R U . . .
H7C H 0.4422 0.7318 0.7797 0.032 Uiso 1 1 calc R U . . .
C8 C 0.50241(11) 0.8972(2) 0.68780(16) 0.0230(5) Uani 1 1 d . . . . .
H8A H 0.5270 0.9099 0.6403 0.035 Uiso 1 1 calc R U . . .
H8B H 0.5260 0.8604 0.7307 0.035 Uiso 1 1 calc R U . . .
H8C H 0.4867 0.9770 0.7058 0.035 Uiso 1 1 calc R U . . .
C9 C 0.40525(10) 0.9926(2) 0.58695(14) 0.0156(5) Uani 1 1 d . . . . .
C10 C 0.43939(10) 1.0437(2) 0.52232(14) 0.0178(5) Uani 1 1 d . . . . .
C11 C 0.42495(10) 1.1632(2) 0.49503(16) 0.0207(5) Uani 1 1 d . . . . .
H11 H 0.4443 1.1963 0.4494 0.025 Uiso 1 1 calc R U . . .
C12 C 0.38232(11) 1.2338(2) 0.53456(15) 0.0212(5) Uani 1 1 d . . . . .
H12 H 0.3742 1.3156 0.5168 0.025 Uiso 1 1 calc R U . . .
C13 C 0.35164(11) 1.1852(2) 0.59984(15) 0.0198(5) Uani 1 1 d . . . . .
H13 H 0.3237 1.2358 0.6266 0.024 Uiso 1 1 calc R U . . .
C14 C 0.36111(11) 1.0627(2) 0.62726(15) 0.0175(5) Uani 1 1 d . . . . .
C15 C 0.49275(10) 0.9784(2) 0.48672(15) 0.0227(6) Uani 1 1 d . . . . .
H15 H 0.4984 0.8991 0.5168 0.027 Uiso 1 1 calc R U . . .
C16 C 0.54791(11) 1.0581(3) 0.5001(2) 0.0358(7) Uani 1 1 d . . . . .
H16A H 0.5439 1.1363 0.4708 0.054 Uiso 1 1 calc R U . . .
H16B H 0.5825 1.0134 0.4805 0.054 Uiso 1 1 calc R U . . .
H16C H 0.5524 1.0753 0.5574 0.054 Uiso 1 1 calc R U . . .
C17 C 0.48664(12) 0.9462(3) 0.39837(18) 0.0312(7) Uani 1 1 d . . . . .
H17A H 0.4821 1.0224 0.3671 0.047 Uiso 1 1 calc R U . . .
H17B H 0.4521 0.8934 0.3907 0.047 Uiso 1 1 calc R U . . .
H17C H 0.5218 0.9019 0.3804 0.047 Uiso 1 1 calc R U . . .
C18 C 0.32497(11) 1.0152(2) 0.69762(15) 0.0201(5) Uani 1 1 d . . . . .
H18 H 0.3306 0.9235 0.7012 0.024 Uiso 1 1 calc R U . . .
C19 C 0.34632(13) 1.0730(3) 0.77651(16) 0.0283(6) Uani 1 1 d . . . . .
H19A H 0.3373 1.1617 0.7767 0.042 Uiso 1 1 calc R U . . .
H19B H 0.3888 1.0613 0.7815 0.042 Uiso 1 1 calc R U . . .
H19C H 0.3265 1.0327 0.8217 0.042 Uiso 1 1 calc R U . . .
C20 C 0.25918(11) 1.0406(2) 0.68706(17) 0.0252(6) Uani 1 1 d . . . . .
H20A H 0.2468 1.0141 0.6335 0.038 Uiso 1 1 calc R U . . .
H20B H 0.2517 1.1295 0.6933 0.038 Uiso 1 1 calc R U . . .
H20C H 0.2370 0.9945 0.7276 0.038 Uiso 1 1 calc R U . . .
C21 C 0.27492(10) 1.0870(2) 0.44990(13) 0.0148(5) Uani 1 1 d . . . . .
C22 C 0.24632(11) 1.2119(2) 0.42685(15) 0.0188(5) Uani 1 1 d . . . . .
C23 C 0.19315(11) 1.1755(2) 0.37417(15) 0.0211(5) Uani 1 1 d . . . . .
H23A H 0.1595 1.2310 0.3851 0.025 Uiso 1 1 calc R U . . .
H23B H 0.2034 1.1819 0.3167 0.025 Uiso 1 1 calc R U . . .
C24 C 0.17751(11) 1.0418(2) 0.39560(16) 0.0208(5) Uani 1 1 d . . . . .
C25 C 0.28838(12) 1.2896(2) 0.37558(16) 0.0247(6) Uani 1 1 d . . . . .
H25A H 0.2678 1.3633 0.3558 0.037 Uiso 1 1 calc R U . . .
H25B H 0.3021 1.2402 0.3300 0.037 Uiso 1 1 calc R U . . .
H25C H 0.3221 1.3151 0.4081 0.037 Uiso 1 1 calc R U . . .
C26 C 0.22747(11) 1.2885(2) 0.50018(17) 0.0264(5) Uani 1 1 d . . . . .
H26A H 0.2045 1.3602 0.4824 0.040 Uiso 1 1 calc R U . . .
H26B H 0.2624 1.3171 0.5290 0.040 Uiso 1 1 calc R U . . .
H26C H 0.2035 1.2370 0.5358 0.040 Uiso 1 1 calc R U . . .
C27 C 0.13014(11) 1.0392(2) 0.46111(18) 0.0285(6) Uani 1 1 d . . . . .
H27A H 0.1184 0.9533 0.4714 0.043 Uiso 1 1 calc R U . . .
H27B H 0.0959 1.0869 0.4433 0.043 Uiso 1 1 calc R U . . .
H27C H 0.1459 1.0758 0.5104 0.043 Uiso 1 1 calc R U . . .
C28 C 0.15623(11) 0.9666(2) 0.32398(17) 0.0257(6) Uani 1 1 d . . . . .
H28A H 0.1851 0.9722 0.2806 0.039 Uiso 1 1 calc R U . . .
H28B H 0.1185 0.9994 0.3055 0.039 Uiso 1 1 calc R U . . .
H28C H 0.1514 0.8797 0.3398 0.039 Uiso 1 1 calc R U . . .
C29 C 0.25831(10) 0.8749(2) 0.41589(14) 0.0159(5) Uani 1 1 d . . . . .
C30 C 0.24612(10) 0.7792(2) 0.47263(17) 0.0183(5) Uani 1 1 d . . . . .
C31 C 0.27612(10) 0.6655(2) 0.46174(17) 0.0211(5) Uani 1 1 d . . . . .
H31 H 0.2676 0.5983 0.4966 0.025 Uiso 1 1 calc R U . . .
C32 C 0.31777(11) 0.6491(2) 0.40157(16) 0.0216(5) Uani 1 1 d . . . . .
H32 H 0.3378 0.5721 0.3971 0.026 Uiso 1 1 calc R U . . .
C33 C 0.33056(11) 0.7448(2) 0.34742(15) 0.0205(5) Uani 1 1 d . . . . .
H33 H 0.3603 0.7337 0.3082 0.025 Uiso 1 1 calc R U . . .
C34 C 0.29938(10) 0.8573(2) 0.35117(15) 0.0174(5) Uani 1 1 d . . . . .
C35 C 0.20290(11) 0.7913(2) 0.54109(16) 0.0229(5) Uani 1 1 d . . . . .
H35 H 0.1923 0.8808 0.5467 0.027 Uiso 1 1 calc R U . . .
C36 C 0.22831(12) 0.7468(2) 0.62107(16) 0.0284(6) Uani 1 1 d . . . . .
H36A H 0.2658 0.7885 0.6310 0.043 Uiso 1 1 calc R U . . .
H36B H 0.2345 0.6570 0.6189 0.043 Uiso 1 1 calc R U . . .
H36C H 0.2008 0.7665 0.6644 0.043 Uiso 1 1 calc R U . . .
C37 C 0.14655(12) 0.7186(3) 0.5219(2) 0.0378(8) Uani 1 1 d . . . . .
H37A H 0.1555 0.6298 0.5195 0.057 Uiso 1 1 calc R U . . .
H37B H 0.1309 0.7458 0.4702 0.057 Uiso 1 1 calc R U . . .
H37C H 0.1173 0.7336 0.5639 0.057 Uiso 1 1 calc R U . . .
C38 C 0.30638(11) 0.9505(2) 0.28359(15) 0.0183(5) Uani 1 1 d . . . . .
H38 H 0.2789 1.0208 0.2942 0.022 Uiso 1 1 calc R U . . .
C39 C 0.36813(11) 1.0040(3) 0.27584(16) 0.0250(6) Uani 1 1 d . . . . .
H39A H 0.3687 1.0659 0.2329 0.037 Uiso 1 1 calc R U . . .
H39B H 0.3958 0.9373 0.2632 0.037 Uiso 1 1 calc R U . . .
H39C H 0.3795 1.0432 0.3265 0.037 Uiso 1 1 calc R U . . .
C40 C 0.28848(13) 0.8909(2) 0.20345(16) 0.0266(6) Uani 1 1 d . . . . .
H40A H 0.2875 0.9545 0.1616 0.040 Uiso 1 1 calc R U . . .
H40B H 0.2495 0.8534 0.2088 0.040 Uiso 1 1 calc R U . . .
H40C H 0.3171 0.8269 0.1889 0.040 Uiso 1 1 calc R U . . .
C1A C 0.4397(3) 0.5210(5) 0.2473(4) 0.0249(14) Uani 0.452(5) 1 d D U P A 1
C2A C 0.4157(4) 0.5724(10) 0.1793(6) 0.026(2) Uani 0.452(5) 1 d D U P A 1
H2D H 0.3810 0.5377 0.1571 0.031 Uiso 0.452(5) 1 calc R U P A 1
C3A C 0.4419(3) 0.6757(6) 0.1422(4) 0.0336(16) Uani 0.452(5) 1 d D U P A 1
H3D H 0.4250 0.7099 0.0950 0.040 Uiso 0.452(5) 1 calc R U P A 1
C4A C 0.4917(3) 0.7268(6) 0.1742(4) 0.0276(15) Uani 0.452(5) 1 d D U P A 1
H4D H 0.5094 0.7970 0.1498 0.033 Uiso 0.452(5) 1 calc R U P A 1
C5A C 0.5160(3) 0.6748(7) 0.2429(4) 0.0271(16) Uani 0.452(5) 1 d D U P A 1
H5D H 0.5505 0.7095 0.2655 0.033 Uiso 0.452(5) 1 calc R U P A 1
C6A C 0.4903(6) 0.5740(12) 0.2778(8) 0.023(2) Uani 0.452(5) 1 d D U P A 1
H6D H 0.5077 0.5392 0.3244 0.027 Uiso 0.452(5) 1 calc R U P A 1
C7A C 0.4138(4) 0.4063(8) 0.2834(6) 0.031(2) Uani 0.452(5) 1 d D U P A 1
H7AD H 0.4210 0.3357 0.2478 0.047 Uiso 0.452(5) 1 calc R U P A 1
H7AE H 0.3714 0.4176 0.2904 0.047 Uiso 0.452(5) 1 calc R U P A 1
H7AF H 0.4320 0.3906 0.3356 0.047 Uiso 0.452(5) 1 calc R U P A 1
C1B C 0.4788(2) 0.6206(5) 0.2273(3) 0.0245(12) Uani 0.548(5) 1 d D U P A 2
C2B C 0.4358(3) 0.5928(9) 0.1711(5) 0.0300(19) Uani 0.548(5) 1 d D U P A 2
H2E H 0.4313 0.6436 0.1250 0.036 Uiso 0.548(5) 1 calc R U P A 2
C3B C 0.3992(2) 0.4909(6) 0.1820(3) 0.0332(14) Uani 0.548(5) 1 d D U P A 2
H3E H 0.3700 0.4728 0.1431 0.040 Uiso 0.548(5) 1 calc R U P A 2
C4B C 0.4046(3) 0.4164(8) 0.2481(4) 0.0325(17) Uani 0.548(5) 1 d D U P A 2
H4E H 0.3791 0.3477 0.2554 0.039 Uiso 0.548(5) 1 calc R U P A 2
C5B C 0.4480(3) 0.4430(5) 0.3043(3) 0.0316(14) Uani 0.548(5) 1 d D U P A 2
H5E H 0.4528 0.3914 0.3499 0.038 Uiso 0.548(5) 1 calc R U P A 2
C6B C 0.4841(5) 0.5451(10) 0.2933(6) 0.0247(19) Uani 0.548(5) 1 d D U P A 2
H6E H 0.5133 0.5634 0.3323 0.030 Uiso 0.548(5) 1 calc R U P A 2
C7B C 0.5181(3) 0.7304(7) 0.2157(5) 0.0423(18) Uani 0.548(5) 1 d D U P A 2
H7BD H 0.5226 0.7471 0.1583 0.063 Uiso 0.548(5) 1 calc R U P A 2
H7BE H 0.5567 0.7130 0.2392 0.063 Uiso 0.548(5) 1 calc R U P A 2
H7BF H 0.5008 0.8028 0.2421 0.063 Uiso 0.548(5) 1 calc R U P A 2

loop_
_atom_site_aniso_label
_atom_site_aniso_U_11
_atom_site_aniso_U_22
_atom_site_aniso_U_33
_atom_site_aniso_U_23
_atom_site_aniso_U_13
_atom_site_aniso_U_12
Co1 0.01534(14) 0.01237(14) 0.01377(14) -0.00077(13) -0.00083(13) -0.00069(12)
Co2 0.01461(14) 0.01205(14) 0.01399(15) -0.00072(14) -0.00207(13) -0.00011(11)
N1 0.0143(10) 0.0148(9) 0.0147(10) 0.0007(8) -0.0010(8) 0.0002(8)
N2 0.0136(9) 0.0151(9) 0.0174(10) 0.0006(8) -0.0019(8) 0.0005(8)
C1 0.0142(11) 0.0137(10) 0.0176(12) 0.0007(9) 0.0039(9) 0.0003(9)
C2 0.0211(13) 0.0165(11) 0.0218(13) -0.0007(10) -0.0031(10) 0.0053(10)
C3 0.0194(12) 0.0186(12) 0.0221(13) 0.0014(10) -0.0016(10) 0.0042(10)
C4 0.0163(11) 0.0174(11) 0.0165(12) 0.0014(9) -0.0038(9) 0.0017(9)
C5 0.0329(14) 0.0330(14) 0.0287(18) -0.0085(11) -0.0035(11) 0.0170(12)
C6 0.0349(16) 0.0147(12) 0.0325(15) 0.0030(11) -0.0110(12) -0.0018(11)
C7 0.0240(14) 0.0229(12) 0.0180(13) 0.0033(10) -0.0024(10) 0.0012(10)
C8 0.0202(13) 0.0252(13) 0.0236(14) 0.0036(10) -0.0059(10) -0.0023(11)
C9 0.0159(12) 0.0136(11) 0.0172(12) -0.0001(9) -0.0056(9) -0.0012(9)
C10 0.0145(11) 0.0185(11) 0.0204(14) 0.0017(9) -0.0054(9) -0.0037(9)
C11 0.0199(11) 0.0195(11) 0.0228(13) 0.0056(10) -0.0048(10) -0.0063(9)
C12 0.0271(13) 0.0123(11) 0.0243(13) 0.0005(9) -0.0114(11) -0.0016(10)
C13 0.0262(13) 0.0138(11) 0.0196(13) -0.0059(9) -0.0075(10) 0.0029(10)
C14 0.0192(12) 0.0170(11) 0.0164(12) -0.0034(9) -0.0040(10) -0.0016(9)
C15 0.0150(11) 0.0264(12) 0.0267(16) 0.0076(10) 0.0002(9) -0.0010(9)
C16 0.0169(12) 0.0382(15) 0.0524(19) 0.0196(14) -0.0007(15) -0.0029(11)
C17 0.0214(14) 0.0436(18) 0.0286(15) 0.0086(13) 0.0083(12) 0.0079(12)
C18 0.0232(13) 0.0195(12) 0.0175(13) -0.0023(10) -0.0012(10) 0.0039(10)
C19 0.0383(17) 0.0298(14) 0.0168(13) -0.0056(11) -0.0006(12) 0.0010(12)
C20 0.0235(14) 0.0253(14) 0.0268(15) -0.0005(11) 0.0031(11) 0.0046(11)
C21 0.0174(11) 0.0156(10) 0.0113(11) -0.0005(9) 0.0018(9) 0.0012(9)
C22 0.0204(12) 0.0180(12) 0.0178(12) 0.0007(10) -0.0041(10) 0.0030(9)
C23 0.0194(12) 0.0231(13) 0.0209(13) 0.0018(10) -0.0044(10) 0.0039(10)
C24 0.0147(12) 0.0238(13) 0.0239(14) 0.0013(10) -0.0041(10) 0.0027(10)
C25 0.0315(14) 0.0204(13) 0.0221(14) 0.0051(10) -0.0057(11) -0.0025(11)
C26 0.0302(13) 0.0247(12) 0.0243(13) -0.0043(12) -0.0049(12) 0.0114(10)
C27 0.0182(12) 0.0360(14) 0.0312(16) 0.0029(13) 0.0000(12) 0.0039(10)
C28 0.0207(13) 0.0280(14) 0.0284(15) -0.0008(11) -0.0088(11) -0.0009(11)
C29 0.0147(11) 0.0158(11) 0.0172(12) -0.0017(9) -0.0036(9) -0.0007(9)
C30 0.0161(11) 0.0178(11) 0.0209(12) 0.0019(11) -0.0055(10) -0.0054(8)
C31 0.0232(12) 0.0163(11) 0.0239(13) 0.0029(11) -0.0068(12) -0.0063(9)
C32 0.0253(13) 0.0145(11) 0.0249(14) -0.0049(10) -0.0056(11) 0.0001(10)
C33 0.0216(13) 0.0227(13) 0.0171(13) -0.0078(10) -0.0017(10) -0.0001(10)
C34 0.0186(12) 0.0172(11) 0.0166(12) -0.0035(9) -0.0044(10) -0.0038(9)
C35 0.0196(13) 0.0227(12) 0.0263(14) 0.0036(11) 0.0025(11) -0.0044(10)
C36 0.0354(16) 0.0262(14) 0.0237(15) 0.0054(11) 0.0077(12) -0.0007(12)
C37 0.0229(14) 0.0377(16) 0.053(2) 0.0024(14) 0.0071(13) -0.0108(12)
C38 0.0218(13) 0.0168(12) 0.0163(12) -0.0006(9) -0.0006(10) -0.0010(9)
C39 0.0236(14) 0.0287(14) 0.0226(14) 0.0011(11) 0.0032(11) -0.0038(11)
C40 0.0389(16) 0.0244(13) 0.0164(13) -0.0003(11) -0.0056(11) -0.0012(12)
C1A 0.025(3) 0.022(3) 0.027(3) -0.006(2) 0.010(2) 0.002(2)
C2A 0.021(5) 0.027(4) 0.028(4) -0.003(3) -0.005(3) -0.007(4)
C3A 0.036(3) 0.033(4) 0.032(3) 0.004(3) -0.003(3) -0.004(3)
C4A 0.027(3) 0.031(3) 0.025(3) 0.000(3) 0.004(3) -0.006(3)
C5A 0.021(3) 0.030(4) 0.031(4) -0.007(3) 0.003(3) -0.002(3)
C6A 0.017(4) 0.027(5) 0.024(5) -0.005(3) 0.001(4) 0.003(3)
C7A 0.031(5) 0.024(3) 0.038(6) 0.000(4) 0.003(4) -0.004(3)
C1B 0.025(3) 0.020(2) 0.028(3) -0.007(2) 0.009(2) 0.001(2)
C2B 0.029(4) 0.035(4) 0.026(3) 0.001(3) 0.002(3) 0.003(3)
C3B 0.019(3) 0.047(4) 0.034(3) -0.010(2) -0.004(2) -0.001(2)
C4B 0.024(3) 0.038(4) 0.036(4) -0.008(3) 0.008(3) -0.006(3)
C5B 0.040(3) 0.032(3) 0.023(3) -0.002(2) 0.010(2) -0.002(2)
C6B 0.022(4) 0.031(5) 0.021(4) -0.009(3) 0.005(3) 0.002(3)
C7B 0.049(4) 0.032(4) 0.046(5) -0.008(3) 0.016(4) -0.011(3)

loop_
_atom_type_symbol
_atom_type_description
_atom_type_scat_dispersion_real
_atom_type_scat_dispersion_imag
_atom_type_scat_source
C C 0.0033 0.0016 'International Tables Vol C Tables 4.2.6.8 and 6.1.1.4'
H H 0.0000 0.0000 'International Tables Vol C Tables 4.2.6.8 and 6.1.1.4'
N N 0.0061 0.0033 'International Tables Vol C Tables 4.2.6.8 and 6.1.1.4'
Co Co 0.3494 0.9721 'International Tables Vol C Tables 4.2.6.8 and 6.1.1.4'

loop_
_geom_angle_atom_site_label_1
_geom_angle_atom_site_label_2
_geom_angle_atom_site_label_3
_geom_angle
C1 Co1 C29 161.80(10)
C1 Co1 C30 128.59(10)
C29 Co1 C30 40.12(9)
C1 Co1 C31 109.16(10)
C29 Co1 C31 70.12(9)
C30 Co1 C31 39.13(9)
C1 Co1 C32 108.59(10)
C29 Co1 C32 82.20(9)
C30 Co1 C32 70.27(10)
C31 Co1 C32 37.64(10)
C1 Co1 C33 127.38(10)
C29 Co1 C33 70.06(9)
C30 Co1 C33 84.16(10)
C31 Co1 C33 68.50(10)
C32 Co1 C33 37.54(10)
C1 Co1 C34 158.05(10)
C29 Co1 C34 39.44(9)
C30 Co1 C34 71.84(10)
C31 Co1 C34 81.61(10)
C32 Co1 C34 67.88(9)
C33 Co1 C34 37.62(9)
C1 Co1 Co2 89.91(7)
C29 Co1 Co2 82.19(6)
C30 Co1 Co2 104.89(6)
C31 Co1 Co2 143.67(7)
C32 Co1 Co2 159.76(7)
C33 Co1 Co2 123.84(7)
C34 Co1 Co2 91.89(6)
C21 Co2 C9 162.58(9)
C21 Co2 C14 128.98(10)
C9 Co2 C14 40.06(9)
C21 Co2 C13 108.52(10)
C9 Co2 C13 70.43(9)
C14 Co2 C13 39.26(9)
C21 Co2 C12 107.46(9)
C9 Co2 C12 82.64(9)
C14 Co2 C12 70.63(9)
C13 Co2 C12 38.06(10)
C21 Co2 C11 126.48(9)
C9 Co2 C11 70.11(9)
C14 Co2 C11 84.20(10)
C13 Co2 C11 68.95(10)
C12 Co2 C11 37.73(10)
C21 Co2 C10 157.50(9)
C9 Co2 C10 39.37(9)
C14 Co2 C10 71.72(9)
C13 Co2 C10 82.02(9)
C12 Co2 C10 68.24(9)
C11 Co2 C10 37.70(8)
C21 Co2 Co1 90.17(7)
C9 Co2 Co1 82.51(6)
C14 Co2 Co1 104.99(6)
C13 Co2 Co1 143.75(7)
C12 Co2 Co1 160.49(7)
C11 Co2 Co1 124.19(7)
C10 Co2 Co1 92.27(6)
C1 N1 C9 116.97(19)
C1 N1 C4 117.27(18)
C9 N1 C4 124.53(18)
C21 N2 C29 116.92(18)
C21 N2 C24 116.94(19)
C29 N2 C24 124.45(19)
N1 C1 C2 104.90(19)
N1 C1 Co1 125.57(17)
C2 C1 Co1 129.38(17)
C5 C2 C6 109.5(2)
C5 C2 C3 108.4(2)
C6 C2 C3 111.4(2)
C5 C2 C1 111.4(2)
C6 C2 C1 111.6(2)
C3 C2 C1 104.45(18)
C4 C3 C2 106.90(19)
N1 C4 C8 112.38(19)
N1 C4 C3 99.78(18)
C8 C4 C3 113.3(2)
N1 C4 C7 112.04(19)
C8 C4 C7 108.5(2)
C3 C4 C7 110.7(2)
C14 C9 N1 121.3(2)
C14 C9 C10 122.0(2)
N1 C9 C10 116.3(2)
C14 C9 Co2 70.58(13)
N1 C9 Co2 121.90(15)
C10 C9 Co2 74.52(13)
C11 C10 C9 117.9(2)
C11 C10 C15 118.9(2)
C9 C10 C15 123.0(2)
C11 C10 Co2 70.45(13)
C9 C10 Co2 66.11(13)
C15 C10 Co2 139.71(17)
C12 C11 C10 120.6(2)
C12 C11 Co2 70.70(14)
C10 C11 Co2 71.86(13)
C13 C12 C11 120.7(2)
C13 C12 Co2 69.60(13)
C11 C12 Co2 71.57(13)
C12 C13 C14 121.8(2)
C12 C13 Co2 72.33(14)
C14 C13 Co2 69.17(13)
C13 C14 C9 116.8(2)
C13 C14 C18 118.8(2)
C9 C14 C18 124.4(2)
C13 C14 Co2 71.57(14)
C9 C14 Co2 69.37(13)
C18 C14 Co2 130.52(17)
C17 C15 C10 114.2(2)
C17 C15 C16 110.1(2)
C10 C15 C16 109.6(2)
C14 C18 C20 112.3(2)
C14 C18 C19 110.7(2)
C20 C18 C19 109.6(2)
N2 C21 C22 105.50(19)
N2 C21 Co2 124.92(17)
C22 C21 Co2 129.45(16)
C25 C22 C26 108.9(2)
C25 C22 C21 110.7(2)
C26 C22 C21 112.9(2)
C25 C22 C23 108.1(2)
C26 C22 C23 111.7(2)
C21 C22 C23 104.46(18)
C24 C23 C22 106.79(19)
N2 C24 C28 112.5(2)
N2 C24 C23 99.91(19)
C28 C24 C23 113.2(2)
N2 C24 C27 111.8(2)
C28 C24 C27 109.0(2)
C23 C24 C27 110.3(2)
C30 C29 N2 121.2(2)
C30 C29 C34 121.8(2)
N2 C29 C34 116.6(2)
C30 C29 Co1 70.40(13)
N2 C29 Co1 121.92(15)
C34 C29 Co1 74.27(14)
C31 C30 C29 116.6(2)
C31 C30 C35 119.1(2)
C29 C30 C35 124.3(2)
C31 C30 Co1 72.22(13)
C29 C30 Co1 69.47(13)
C35 C30 Co1 129.81(18)
C32 C31 C30 122.1(2)
C32 C31 Co1 72.84(14)
C30 C31 Co1 68.65(12)
C31 C32 C33 120.8(2)
C31 C32 Co1 69.51(13)
C33 C32 Co1 71.38(14)
C32 C33 C34 120.1(2)
C32 C33 Co1 71.09(15)
C34 C33 Co1 71.23(14)
C33 C34 C29 118.3(2)
C33 C34 C38 119.0(2)
C29 C34 C38 122.5(2)
C33 C34 Co1 71.15(14)
C29 C34 Co1 66.28(13)
C38 C34 Co1 139.51(16)
C30 C35 C36 112.6(2)
C30 C35 C37 109.9(2)
C36 C35 C37 109.6(2)
C34 C38 C39 114.2(2)
C34 C38 C40 109.91(19)
C39 C38 C40 109.2(2)
C2A C1A C6A 117.9(7)
C2A C1A C7A 120.5(7)
C6A C1A C7A 121.4(7)
C1A C2A C3A 120.9(7)
C4A C3A C2A 119.9(7)
C3A C4A C5A 119.2(6)
C6A C5A C4A 120.2(8)
C5A C6A C1A 121.9(9)
C6B C1B C2B 118.4(7)
C6B C1B C7B 121.2(6)
C2B C1B C7B 120.4(6)
C1B C2B C3B 120.3(7)
C4B C3B C2B 121.1(6)
C3B C4B C5B 119.0(6)
C6B C5B C4B 119.7(6)
C1B C6B C5B 121.5(8)

loop_
_geom_bond_atom_site_label_1
_geom_bond_atom_site_label_2
_geom_bond_distance
Co1 C1 1.854(2)
Co1 C29 2.077(2)
Co1 C30 2.090(2)
Co1 C31 2.136(2)
Co1 C32 2.179(2)
Co1 C33 2.183(2)
Co1 C34 2.184(2)
Co1 Co2 2.6550(6)
Co2 C21 1.853(2)
Co2 C9 2.075(2)
Co2 C14 2.091(2)
Co2 C13 2.123(2)
Co2 C12 2.158(2)
Co2 C11 2.169(2)
Co2 C10 2.187(2)
N1 C1 1.369(3)
N1 C9 1.435(3)
N1 C4 1.502(3)
N2 C21 1.367(3)
N2 C29 1.434(3)
N2 C24 1.501(3)
C1 C2 1.554(3)
C2 C5 1.530(4)
C2 C6 1.544(4)
C2 C3 1.545(3)
C3 C4 1.524(3)
C4 C8 1.519(3)
C4 C7 1.534(3)
C9 C14 1.427(3)
C9 C10 1.440(3)
C10 C11 1.407(3)
C10 C15 1.525(3)
C11 C12 1.399(4)
C12 C13 1.396(4)
C13 C14 1.416(3)
C14 C18 1.523(4)
C15 C17 1.521(4)
C15 C16 1.538(3)
C18 C20 1.533(3)
C18 C19 1.536(4)
C21 C22 1.546(3)
C22 C25 1.534(4)
C22 C26 1.538(3)
C22 C23 1.547(3)
C23 C24 1.529(3)
C24 C28 1.524(4)
C24 C27 1.536(4)
C29 C30 1.429(3)
C29 C34 1.441(3)
C30 C31 1.416(3)
C30 C35 1.514(4)
C31 C32 1.393(4)
C32 C33 1.403(4)
C33 C34 1.408(3)
C34 C38 1.520(3)
C35 C36 1.532(4)
C35 C37 1.538(4)
C38 C39 1.526(3)
C38 C40 1.539(3)
C1A C2A 1.375(10)
C1A C6A 1.384(12)
C1A C7A 1.498(10)
C2A C3A 1.408(10)
C3A C4A 1.370(9)
C4A C5A 1.392(9)
C5A C6A 1.366(11)
C1B C6B 1.377(9)
C1B C2B 1.389(9)
C1B C7B 1.497(8)
C2B C3B 1.392(8)
C3B C4B 1.370(9)
C4B C5B 1.392(9)
C5B C6B 1.389(10)

loop_
_geom_torsion_atom_site_label_1
_geom_torsion_atom_site_label_2
_geom_torsion_atom_site_label_3
_geom_torsion_atom_site_label_4
_geom_torsion
C9 N1 C1 C2 162.61(19)
C4 N1 C1 C2 -5.3(3)
C9 N1 C1 Co1 -21.5(3)
C4 N1 C1 Co1 170.56(16)
C29 Co1 C1 N1 -51.6(4)
C30 Co1 C1 N1 -96.8(2)
C31 Co1 C1 N1 -136.14(19)
C32 Co1 C1 N1 -176.01(19)
C33 Co1 C1 N1 146.73(18)
C34 Co1 C1 N1 107.2(3)
Co2 Co1 C1 N1 12.32(19)
C29 Co1 C1 C2 123.3(3)
C30 Co1 C1 C2 78.1(2)
C31 Co1 C1 C2 38.7(2)
C32 Co1 C1 C2 -1.1(2)
C33 Co1 C1 C2 -38.4(3)
C34 Co1 C1 C2 -78.0(3)
Co2 Co1 C1 C2 -172.8(2)
N1 C1 C2 C5 -128.3(2)
Co1 C1 C2 C5 56.0(3)
N1 C1 C2 C6 109.0(2)
Co1 C1 C2 C6 -66.7(3)
N1 C1 C2 C3 -11.5(2)
Co1 C1 C2 C3 172.85(18)
C5 C2 C3 C4 142.5(2)
C6 C2 C3 C4 -97.0(2)
C1 C2 C3 C4 23.6(3)
C1 N1 C4 C8 140.0(2)
C9 N1 C4 C8 -26.9(3)
C1 N1 C4 C3 19.7(3)
C9 N1 C4 C3 -147.3(2)
C1 N1 C4 C7 -97.5(2)
C9 N1 C4 C7 95.5(3)
C2 C3 C4 N1 -25.1(2)
C2 C3 C4 C8 -144.8(2)
C2 C3 C4 C7 93.0(2)
C1 N1 C9 C14 104.5(3)
C4 N1 C9 C14 -88.5(3)
C1 N1 C9 C10 -68.4(3)
C4 N1 C9 C10 98.6(3)
C1 N1 C9 Co2 19.1(3)
C4 N1 C9 Co2 -173.91(16)
C14 C9 C10 C11 -4.9(3)
N1 C9 C10 C11 167.9(2)
Co2 C9 C10 C11 49.58(19)
C14 C9 C10 C15 170.5(2)
N1 C9 C10 C15 -16.6(3)
Co2 C9 C10 C15 -135.0(2)
C14 C9 C10 Co2 -54.5(2)
N1 C9 C10 Co2 118.35(19)
C9 C10 C11 C12 5.7(3)
C15 C10 C11 C12 -169.9(2)
Co2 C10 C11 C12 53.3(2)
C9 C10 C11 Co2 -47.62(18)
C15 C10 C11 Co2 136.8(2)
C10 C11 C12 C13 -2.6(4)
Co2 C11 C12 C13 51.3(2)
C10 C11 C12 Co2 -53.8(2)
C11 C12 C13 C14 -1.7(4)
Co2 C12 C13 C14 50.5(2)
C11 C12 C13 Co2 -52.2(2)
C12 C13 C14 C9 2.4(3)
Co2 C13 C14 C9 54.26(18)
C12 C13 C14 C18 -178.6(2)
Co2 C13 C14 C18 -126.7(2)
C12 C13 C14 Co2 -51.9(2)
N1 C9 C14 C13 -171.6(2)
C10 C9 C14 C13 1.0(3)
Co2 C9 C14 C13 -55.37(19)
N1 C9 C14 C18 9.5(3)
C10 C9 C14 C18 -178.0(2)
Co2 C9 C14 C18 125.7(2)
N1 C9 C14 Co2 -116.2(2)
C10 C9 C14 Co2 56.3(2)
C11 C10 C15 C17 -66.1(3)
C9 C10 C15 C17 118.6(3)
Co2 C10 C15 C17 27.4(4)
C11 C10 C15 C16 58.0(3)
C9 C10 C15 C16 -117.4(3)
Co2 C10 C15 C16 151.4(2)
C13 C14 C18 C20 48.7(3)
C9 C14 C18 C20 -132.4(2)
Co2 C14 C18 C20 -41.0(3)
C13 C14 C18 C19 -74.2(3)
C9 C14 C18 C19 104.8(3)
Co2 C14 C18 C19 -163.86(18)
C29 N2 C21 C22 159.76(19)
C24 N2 C21 C22 -6.1(3)
C29 N2 C21 Co2 -24.0(3)
C24 N2 C21 Co2 170.14(17)
C9 Co2 C21 N2 -50.7(4)
C14 Co2 C21 N2 -95.4(2)
C13 Co2 C21 N2 -134.24(19)
C12 Co2 C21 N2 -174.33(19)
C11 Co2 C21 N2 148.66(18)
C10 Co2 C21 N2 110.5(3)
Co1 Co2 C21 N2 14.14(19)
C9 Co2 C21 C22 124.6(3)
C14 Co2 C21 C22 79.8(2)
C13 Co2 C21 C22 41.0(2)
C12 Co2 C21 C22 0.9(2)
C11 Co2 C21 C22 -36.1(3)
C10 Co2 C21 C22 -74.2(3)
Co1 Co2 C21 C22 -170.6(2)
N2 C21 C22 C25 -126.6(2)
Co2 C21 C22 C25 57.4(3)
N2 C21 C22 C26 111.1(2)
Co2 C21 C22 C26 -64.9(3)
N2 C21 C22 C23 -10.5(2)
Co2 C21 C22 C23 173.51(17)
C25 C22 C23 C24 140.5(2)
C26 C22 C23 C24 -99.7(2)
C21 C22 C23 C24 22.7(3)
C21 N2 C24 C28 140.1(2)
C29 N2 C24 C28 -24.5(3)
C21 N2 C24 C23 19.8(3)
C29 N2 C24 C23 -144.8(2)
C21 N2 C24 C27 -96.9(2)
C29 N2 C24 C27 98.5(3)
C22 C23 C24 N2 -24.6(2)
C22 C23 C24 C28 -144.5(2)
C22 C23 C24 C27 93.2(2)
C21 N2 C29 C30 106.1(2)
C24 N2 C29 C30 -89.3(3)
C21 N2 C29 C34 -66.5(3)
C24 N2 C29 C34 98.2(3)
C21 N2 C29 Co1 20.9(3)
C24 N2 C29 Co1 -174.43(17)
N2 C29 C30 C31 -172.6(2)
C34 C29 C30 C31 -0.5(3)
Co1 C29 C30 C31 -56.47(18)
N2 C29 C30 C35 8.8(3)
C34 C29 C30 C35 -179.1(2)
Co1 C29 C30 C35 124.9(2)
N2 C29 C30 Co1 -116.1(2)
C34 C29 C30 Co1 56.0(2)
C29 C30 C31 C32 3.3(3)
C35 C30 C31 C32 -178.0(2)
Co1 C30 C31 C32 -51.7(2)
C29 C30 C31 Co1 55.07(18)
C35 C30 C31 Co1 -126.2(2)
C30 C31 C32 C33 -1.8(4)
Co1 C31 C32 C33 -51.7(2)
C30 C31 C32 Co1 49.9(2)
C31 C32 C33 C34 -2.8(4)
Co1 C32 C33 C34 -53.7(2)
C31 C32 C33 Co1 50.9(2)
C32 C33 C34 C29 5.5(3)
Co1 C33 C34 C29 -48.17(19)
C32 C33 C34 C38 -169.5(2)
Co1 C33 C34 C38 136.9(2)
C32 C33 C34 Co1 53.6(2)
C30 C29 C34 C33 -3.9(3)
N2 C29 C34 C33 168.6(2)
Co1 C29 C34 C33 50.4(2)
C30 C29 C34 C38 170.9(2)
N2 C29 C34 C38 -16.6(3)
Co1 C29 C34 C38 -134.8(2)
C30 C29 C34 Co1 -54.24(19)
N2 C29 C34 Co1 118.25(19)
C31 C30 C35 C36 49.0(3)
C29 C30 C35 C36 -132.4(2)
Co1 C30 C35 C36 -41.5(3)
C31 C30 C35 C37 -73.6(3)
C29 C30 C35 C37 105.0(3)
Co1 C30 C35 C37 -164.04(18)
C33 C34 C38 C39 -64.7(3)
C29 C34 C38 C39 120.6(2)
Co1 C34 C38 C39 29.9(4)
C33 C34 C38 C40 58.4(3)
C29 C34 C38 C40 -116.3(2)
Co1 C34 C38 C40 153.1(2)
C6A C1A C2A C3A -0.1(15)
C7A C1A C2A C3A -176.0(8)
C1A C2A C3A C4A -0.5(13)
C2A C3A C4A C5A 0.6(11)
C3A C4A C5A C6A -0.1(13)
C4A C5A C6A C1A -0.6(19)
C2A C1A C6A C5A 0.7(19)
C7A C1A C6A C5A 176.5(11)
C6B C1B C2B C3B 0.1(12)
C7B C1B C2B C3B -179.9(6)
C1B C2B C3B C4B 0.2(11)
C2B C3B C4B C5B -0.8(11)
C3B C4B C5B C6B 1.2(12)
C2B C1B C6B C5B 0.3(16)
C7B C1B C6B C5B -179.8(9)
C4B C5B C6B C1B -0.9(16)
